data_7228855
loop_
_publ_author_name
'Emerson, Adrian'
'Hawes, Chris Samuel'
'Knowles, Gregory P.'
'Chaffee, Alan L.'
'Batten, Stuart R.'
'Turner, David Roger'

_publ_section_title
;
 Coordination polymers from a flexible alkyldiamine-derived ligand
;
_journal_name_full CrystEngComm
_journal_paper_doi 10.1039/C7CE01133D
_journal_year 2017
_chemical_absolute_configuration unk
_chemical_formula_moiety 'C35 H33 N2 O9 Zn, H2 O'
_chemical_formula_sum 'C35 H36 N2 O10 Zn'
_chemical_formula_weight 710.03
_chemical_name_common 2Zn
_space_group_crystal_system tetragonal
_space_group_IT_number 80
_space_group_name_Hall 'I 4bw'
_space_group_name_H-M_alt 'I 41'
_symmetry_space_group_name_Hall 'I 4bw'
_symmetry_space_group_name_H-M 'I 41'
_atom_sites_solution_hydrogens mixed
_atom_sites_solution_primary dual
_audit_creation_date 2017-06-15
_audit_creation_method
;
Olex2 1.2
(compiled 2017.03.28 svn.r3405 for OlexSys, GUI svn.r5337)
;
_audit_update_record
;
2017-06-16 deposited with the CCDC.
2017-08-04 downloaded from the CCDC.
;
_cell_angle_alpha 90
_cell_angle_beta 90
_cell_angle_gamma 90
_cell_formula_units_Z 8
_cell_length_a 25.876(4)
_cell_length_b 25.876(4)
_cell_length_c 16.283(3)
_cell_measurement_reflns_used 47329
_cell_measurement_temperature 100
_cell_measurement_theta_max 26.991
_cell_measurement_theta_min 1.478
_cell_volume 10903(3)
_computing_cell_refinement 'XDS (Kabsch, 1993)'
_computing_data_collection 'BluIce (McPhillips, 2002)'
_computing_data_reduction 'XDS (Kabsch, 1993)'
_computing_molecular_graphics 'Olex2 (Dolomanov et al., 2009)'
_computing_publication_material 'Olex2 (Dolomanov et al., 2009)'
_computing_structure_refinement 'SHELXL-97 (Sheldrick, 1997)'
_computing_structure_solution 'SHELXS-97 (Sheldrick, 1997)'
_diffrn_ambient_temperature 100
_diffrn_measured_fraction_theta_full 0.990
_diffrn_measured_fraction_theta_max 0.989
_diffrn_measurement_device_type 'ADSC Quantum 210r'
_diffrn_measurement_method 'Phi Scan'
_diffrn_radiation_monochromator 'Silicon Double Crystal'
_diffrn_radiation_type Synchrotron
_diffrn_radiation_wavelength 0.7108
_diffrn_reflns_av_R_equivalents 0.0539
_diffrn_reflns_av_unetI/netI 0.0365
_diffrn_reflns_Laue_measured_fraction_full 0.990
_diffrn_reflns_Laue_measured_fraction_max 0.989
_diffrn_reflns_limit_h_max 32
_diffrn_reflns_limit_h_min -32
_diffrn_reflns_limit_k_max 33
_diffrn_reflns_limit_k_min -32
_diffrn_reflns_limit_l_max 20
_diffrn_reflns_limit_l_min -20
_diffrn_reflns_number 47329
_diffrn_reflns_point_group_measured_fraction_full 0.990
_diffrn_reflns_point_group_measured_fraction_max 0.990
_diffrn_reflns_theta_full 26.994
_diffrn_reflns_theta_max 26.994
_diffrn_reflns_theta_min 1.478
_diffrn_source 'Australian Synchrotron'
_exptl_absorpt_coefficient_mu 0.488
_exptl_absorpt_correction_T_max 0.990
_exptl_absorpt_correction_T_min 0.988
_exptl_absorpt_correction_type multi-scan
_exptl_absorpt_process_details SADABS
_exptl_crystal_colour 'clear light colourless'
_exptl_crystal_colour_lustre clear
_exptl_crystal_colour_modifier light
_exptl_crystal_colour_primary colourless
_exptl_crystal_density_diffrn 0.865
_exptl_crystal_density_method 'not measured'
_exptl_crystal_description needle
_exptl_crystal_F_000 2960
_exptl_crystal_size_max 0.04
_exptl_crystal_size_mid 0.02
_exptl_crystal_size_min 0.02
_platon_squeeze_details '(replace by semicolon in column 1 when used as .sqf)'
_refine_diff_density_max 0.320
_refine_diff_density_min -0.385
_refine_diff_density_rms 0.058
_refine_ls_abs_structure_details
;
 Refined as an inversion twin.
;
_refine_ls_extinction_method none
_refine_ls_goodness_of_fit_ref 1.021
_refine_ls_hydrogen_treatment constr
_refine_ls_matrix_type full
_refine_ls_number_parameters 438
_refine_ls_number_reflns 11753
_refine_ls_number_restraints 2
_refine_ls_restrained_S_all 1.021
_refine_ls_R_factor_all 0.0783
_refine_ls_R_factor_gt 0.0594
_refine_ls_shift/su_max 0.003
_refine_ls_shift/su_mean 0.000
_refine_ls_structure_factor_coef Fsqd
_refine_ls_weighting_details 'w=1/[\s^2^(Fo^2^)+(0.1414P)^2^] where P=(Fo^2^+2Fc^2^)/3'
_refine_ls_weighting_scheme calc
_refine_ls_wR_factor_gt 0.1754
_refine_ls_wR_factor_ref 0.1953
_reflns_Friedel_coverage 0.931
_reflns_Friedel_fraction_full 0.991
_reflns_Friedel_fraction_max 0.991
_reflns_number_gt 8782
_reflns_number_total 11753
_reflns_threshold_expression 'I > 2\s(I)'
_cod_data_source_file c7ce01133d2.cif
_cod_data_source_block 2zn
_cod_depositor_comments
;
The following automatic conversions were performed:

'_exptl_absorpt_correction_type' value 'Multi-Scan' changed to
'multi-scan' according to
/home/data/users/saulius/crontab/automatic-downloads/rss-feeds/RSC/lib/dictionaries/cif_core.dic
dictionary named 'cif_core.dic' version 2.4.2 from 2011-04-26.

Automatic conversion script
Id: cif_fix_values 4973 2017-02-22 13:04:09Z antanas 
;
_cod_original_cell_volume 10902(4)
_cod_database_code 7228855
_shelx_shelxl_version_number 2014/7
_shelx_space_group_comment
;
The symmetry employed for this shelxl refinement is uniquely defined
by the following loop, which should always be used as a source of
symmetry information in preference to the above space-group names.
They are only intended as comments.
;
_olex2_refinement_description
;
1. Twinned data refinement
 Scales: 0.948(17)
 0.052(17)
2. Fixed Uiso
 At 1.2 times of:
  All C(H) groups, All C(H,H) groups, All N(H) groups
 At 1.5 times of:
  All O(H,H) groups
3. Restrained distances
 H2-H10A
 2.2 with sigma of 0.04
4.a Free rotating group:
 O10(H10A,H10B)
4.b Rotating group:
 O9(H9A,H9B)
4.c Ternary CH refined with riding coordinates:
 N2(H2)
4.d Secondary CH2 refined with riding coordinates:
 C3(H3A,H3B), C4(H4A,H4B), C2(H2A,H2B), C20(H20A,H20B), C1(H1A,H1B), C12(H12A,
 H12B), C28(H28A,H28B)
4.e Aromatic/amide H refined with riding coordinates:
 C26(H26), C7(H7), C9(H9), C10(H10), C6(H6), C25(H25), C23(H23), C14(H14),
 C22(H22), C15(H15), C31(H31), C17(H17), C30(H30), C18(H18), C33(H33), C34(H34)
;
_olex2_submission_special_instructions 'No special instructions were received'

loop_
_space_group_symop_operation_xyz
'x, y, z'
'-y, x+1/2, z+1/4'
'-x, -y, z'
'y, -x+1/2, z+1/4'
'x+1/2, y+1/2, z+1/2'
'-y+1/2, x+1, z+3/4'
'-x+1/2, -y+1/2, z+1/2'
'y+1/2, -x+1, z+3/4'

loop_
_atom_site_label
_atom_site_type_symbol
_atom_site_fract_x
_atom_site_fract_y
_atom_site_fract_z
_atom_site_U_iso_or_equiv
_atom_site_adp_type
_atom_site_occupancy
_atom_site_site_symmetry_order
_atom_site_calc_flag
_atom_site_refinement_flags_posn
Zn1 Zn 0.95053(3) 0.67345(3) 0.48200(3) 0.0900(3) Uani 1 1 d .
N1 N 0.63860(15) 0.70267(15) 0.2319(2) 0.0698(8) Uani 1 1 d .
C26 C 0.4520(2) 0.5975(2) 0.4809(3) 0.0799(12) Uani 1 1 d .
H26 H 0.4483 0.6123 0.4278 0.096 Uiso 1 1 calc R
O5 O 0.3818(2) 0.49694(18) 0.6990(3) 0.1009(13) Uani 1 1 d .
C5 C 0.73335(19) 0.71046(17) 0.2486(2) 0.0667(10) Uani 1 1 d .
O1 O 0.89575(15) 0.70451(17) 0.4158(2) 0.0862(10) Uani 1 1 d .
O3 O 0.6546(2) 0.5821(2) -0.1634(3) 0.1094(14) Uani 1 1 d .
C8 C 0.8205(2) 0.6845(2) 0.3409(3) 0.0718(11) Uani 1 1 d .
O2 O 0.87376(19) 0.62205(17) 0.4080(3) 0.1003(13) Uani 1 1 d .
N2 N 0.56856(17) 0.61532(17) 0.4227(2) 0.0731(9) Uani 1 1 d .
H2 H 0.5436 0.6063 0.3780 0.088 Uiso 1 1 calc DR
C7 C 0.8152(2) 0.7330(2) 0.3093(3) 0.0742(12) Uani 1 1 d .
H7 H 0.8413 0.7581 0.3187 0.089 Uiso 1 1 calc R
C9 C 0.7808(2) 0.6482(2) 0.3266(3) 0.0749(12) Uani 1 1 d .
H9 H 0.7836 0.6144 0.3489 0.090 Uiso 1 1 calc R
C10 C 0.73766(19) 0.66131(19) 0.2806(3) 0.0706(11) Uani 1 1 d .
H10 H 0.7112 0.6365 0.2711 0.085 Uiso 1 1 calc R
C6 C 0.7712(2) 0.74602(19) 0.2630(2) 0.0725(11) Uani 1 1 d .
H6 H 0.7678 0.7800 0.2414 0.087 Uiso 1 1 calc R
C3 C 0.60774(19) 0.65269(18) 0.3879(3) 0.0666(10) Uani 1 1 d .
H3A H 0.6339 0.6603 0.4306 0.080 Uiso 1 1 calc R
H3B H 0.6258 0.6359 0.3413 0.080 Uiso 1 1 calc R
O6 O 0.3366(2) 0.5046(2) 0.5870(3) 0.1114(15) Uani 1 1 d .
C21 C 0.4967(2) 0.6054(2) 0.5254(3) 0.0752(12) Uani 1 1 d .
C24 C 0.4181(2) 0.5461(2) 0.5915(3) 0.0797(13) Uani 1 1 d .
C25 C 0.4123(2) 0.5679(2) 0.5141(3) 0.0806(13) Uani 1 1 d .
H25 H 0.3814 0.5625 0.4839 0.097 Uiso 1 1 calc R
C4 C 0.6864(2) 0.7246(2) 0.1973(3) 0.0748(12) Uani 1 1 d .
H4A H 0.6832 0.7627 0.1947 0.090 Uiso 1 1 calc R
H4B H 0.6912 0.7116 0.1407 0.090 Uiso 1 1 calc R
C2 C 0.5845(2) 0.7028(2) 0.3587(3) 0.0737(11) Uani 1 1 d .
H2A H 0.5750 0.7244 0.4065 0.088 Uiso 1 1 calc R
H2B H 0.5527 0.6957 0.3269 0.088 Uiso 1 1 calc R
C23 C 0.4631(3) 0.5545(3) 0.6359(3) 0.0911(16) Uani 1 1 d .
H23 H 0.4666 0.5401 0.6893 0.109 Uiso 1 1 calc R
C13 C 0.6096(2) 0.6653(2) 0.1005(3) 0.0779(12) Uani 1 1 d .
C11 C 0.8655(2) 0.6685(3) 0.3918(3) 0.0864(15) Uani 1 1 d .
C14 C 0.6158(2) 0.6825(2) 0.0209(3) 0.0766(12) Uani 1 1 d .
H14 H 0.6117 0.7182 0.0094 0.092 Uiso 1 1 calc R
C20 C 0.5390(2) 0.6403(2) 0.4908(3) 0.0778(12) Uani 1 1 d .
H20A H 0.5231 0.6726 0.4703 0.093 Uiso 1 1 calc R
H20B H 0.5632 0.6495 0.5355 0.093 Uiso 1 1 calc R
C1 C 0.6233(2) 0.7319(2) 0.3047(3) 0.0754(12) Uani 1 1 d .
H1A H 0.6079 0.7651 0.2873 0.090 Uiso 1 1 calc R
H1B H 0.6545 0.7398 0.3376 0.090 Uiso 1 1 calc R
C22 C 0.5028(2) 0.5837(3) 0.6028(3) 0.0899(16) Uani 1 1 d .
H22 H 0.5339 0.5888 0.6327 0.108 Uiso 1 1 calc R
C27 C 0.3754(3) 0.5143(3) 0.6279(4) 0.0907(16) Uani 1 1 d .
C15 C 0.6275(2) 0.6495(2) -0.0417(3) 0.0782(13) Uani 1 1 d .
H15 H 0.6316 0.6626 -0.0958 0.094 Uiso 1 1 calc R
C16 C 0.6336(2) 0.5967(2) -0.0272(3) 0.0853(15) Uani 1 1 d .
C12 C 0.5975(2) 0.7014(2) 0.1698(3) 0.0831(13) Uani 1 1 d .
H12A H 0.5924 0.7366 0.1477 0.100 Uiso 1 1 calc R
H12B H 0.5648 0.6904 0.1962 0.100 Uiso 1 1 calc R
C31 C 0.6262(3) 0.4848(3) 0.2636(5) 0.112(2) Uani 1 1 d .
H31 H 0.6079 0.4650 0.2240 0.134 Uiso 1 1 calc R
C19 C 0.6483(3) 0.5618(3) -0.0960(4) 0.104(2) Uani 1 1 d .
C29 C 0.6241(2) 0.5390(2) 0.3850(4) 0.0814(13) Uani 1 1 d .
C17 C 0.6262(3) 0.5786(2) 0.0529(3) 0.0931(17) Uani 1 1 d .
H17 H 0.6290 0.5426 0.0641 0.112 Uiso 1 1 calc R
O10 O 0.5063(2) 0.5969(3) 0.2882(3) 0.1206(17) Uani 1 1 d .
H10A H 0.4780 0.5824 0.3020 0.181 Uiso 1 1 d DG
H10B H 0.5163 0.5844 0.2425 0.181 Uiso 1 1 d G
O4 O 0.6533(4) 0.5148(2) -0.0843(4) 0.162(3) Uani 1 1 d .
C30 C 0.5991(3) 0.5108(3) 0.3284(4) 0.0978(17) Uani 1 1 d .
H30 H 0.5626 0.5079 0.3314 0.117 Uiso 1 1 calc R
C18 C 0.6146(3) 0.6127(3) 0.1163(3) 0.0902(16) Uani 1 1 d .
H18 H 0.6101 0.6001 0.1706 0.108 Uiso 1 1 calc R
C33 C 0.7040(3) 0.5182(3) 0.3173(5) 0.0998(18) Uani 1 1 d .
H33 H 0.7404 0.5219 0.3147 0.120 Uiso 1 1 calc R
C34 C 0.6773(3) 0.5432(2) 0.3808(6) 0.0981(18) Uani 1 1 d .
H34 H 0.6956 0.5629 0.4206 0.118 Uiso 1 1 calc R
C32 C 0.6802(3) 0.4893(3) 0.2599(5) 0.0996(17) Uani 1 1 d .
C28 C 0.5945(2) 0.5664(2) 0.4504(3) 0.0830(13) Uani 1 1 d .
H28A H 0.6183 0.5748 0.4960 0.100 Uiso 1 1 calc R
H28B H 0.5678 0.5427 0.4721 0.100 Uiso 1 1 calc R
C35 C 0.7083(4) 0.4633(3) 0.1904(7) 0.125(3) Uani 1 1 d .
O8 O 0.6846(4) 0.4369(5) 0.1420(6) 0.193(4) Uani 1 1 d .
O7 O 0.7561(3) 0.4668(3) 0.1907(6) 0.157(3) Uani 1 1 d .
O9 O 0.9933(2) 0.7342(3) 0.5079(5) 0.147(3) Uani 1 1 d .
H9A H 1.0191 0.7362 0.5495 0.220 Uiso 1 1 d GR
H9B H 0.9926 0.7668 0.4817 0.220 Uiso 1 1 d GR

loop_
_atom_site_aniso_label
_atom_site_aniso_U_11
_atom_site_aniso_U_22
_atom_site_aniso_U_33
_atom_site_aniso_U_23
_atom_site_aniso_U_13
_atom_site_aniso_U_12
Zn1 0.0906(4) 0.1108(5) 0.0687(3) -0.0239(3) 0.0145(3) 0.0215(3)
N1 0.080(2) 0.079(2) 0.0496(15) 0.0025(16) 0.0101(16) 0.0007(17)
C26 0.095(3) 0.089(3) 0.056(2) 0.012(2) 0.004(2) -0.019(2)
O5 0.128(3) 0.104(3) 0.070(2) 0.0106(19) 0.021(2) -0.037(3)
C5 0.084(3) 0.073(2) 0.0428(17) -0.0006(15) 0.0177(16) -0.004(2)
O1 0.086(2) 0.099(3) 0.073(2) -0.0310(18) 0.0078(17) -0.0043(19)
O3 0.148(4) 0.118(3) 0.062(2) -0.014(2) -0.018(2) -0.026(3)
C8 0.083(3) 0.083(3) 0.0494(19) -0.0142(19) 0.0114(19) 0.001(2)
O2 0.106(3) 0.086(3) 0.109(3) -0.012(2) -0.016(2) 0.013(2)
N2 0.083(2) 0.079(2) 0.0569(18) 0.0004(16) 0.0099(17) -0.0137(19)
C7 0.091(3) 0.083(3) 0.0489(19) -0.0128(19) 0.019(2) -0.014(2)
C9 0.086(3) 0.075(3) 0.063(2) -0.010(2) 0.015(2) 0.001(2)
C10 0.075(3) 0.073(3) 0.064(2) 0.0018(19) 0.013(2) -0.004(2)
C6 0.095(3) 0.076(3) 0.0461(17) 0.0026(17) 0.0174(19) -0.010(2)
C3 0.076(3) 0.069(2) 0.0548(19) 0.0059(17) 0.0081(18) -0.010(2)
O6 0.108(3) 0.130(4) 0.096(3) 0.011(3) 0.021(3) -0.045(3)
C21 0.081(3) 0.089(3) 0.056(2) 0.007(2) 0.014(2) -0.012(2)
C24 0.093(3) 0.083(3) 0.064(2) 0.009(2) 0.018(2) -0.015(2)
C25 0.088(3) 0.090(3) 0.064(2) 0.007(2) 0.003(2) -0.018(3)
C4 0.085(3) 0.091(3) 0.0485(19) 0.006(2) 0.0115(19) -0.002(2)
C2 0.083(3) 0.077(3) 0.061(2) 0.006(2) 0.011(2) -0.003(2)
C23 0.102(4) 0.110(4) 0.061(2) 0.027(3) 0.007(3) -0.018(3)
C13 0.092(3) 0.088(3) 0.054(2) 0.009(2) -0.009(2) -0.004(3)
C11 0.090(3) 0.108(4) 0.062(2) -0.021(3) 0.010(2) 0.005(3)
C14 0.087(3) 0.085(3) 0.058(2) 0.012(2) -0.013(2) 0.000(2)
C20 0.090(3) 0.089(3) 0.055(2) 0.001(2) 0.017(2) -0.014(2)
C1 0.093(3) 0.075(3) 0.059(2) 0.006(2) 0.019(2) 0.000(2)
C22 0.087(3) 0.120(4) 0.064(3) 0.009(3) 0.005(2) -0.017(3)
C27 0.099(4) 0.100(4) 0.073(3) -0.001(3) 0.019(3) -0.030(3)
C15 0.092(3) 0.092(3) 0.051(2) 0.012(2) -0.018(2) -0.006(2)
C16 0.111(4) 0.091(3) 0.054(2) 0.009(2) -0.028(2) -0.023(3)
C12 0.090(3) 0.098(4) 0.061(2) 0.001(2) -0.004(2) 0.016(3)
C31 0.110(5) 0.109(5) 0.115(5) -0.027(4) 0.014(4) -0.007(4)
C19 0.145(6) 0.095(4) 0.071(3) -0.005(3) -0.038(4) -0.013(4)
C29 0.092(3) 0.072(3) 0.081(3) 0.002(2) 0.004(3) -0.003(2)
C17 0.139(5) 0.084(3) 0.056(2) 0.013(2) -0.013(3) -0.018(3)
O10 0.118(4) 0.168(5) 0.076(3) 0.005(3) 0.002(2) -0.037(3)
O4 0.300(10) 0.097(4) 0.090(3) -0.015(3) -0.032(5) 0.012(5)
C30 0.102(4) 0.101(4) 0.091(4) -0.013(3) 0.006(3) -0.014(3)
C18 0.108(4) 0.100(4) 0.063(3) 0.023(3) -0.013(3) -0.012(3)
C33 0.091(4) 0.085(3) 0.123(5) -0.007(3) 0.015(4) -0.010(3)
C34 0.096(4) 0.082(3) 0.116(5) -0.003(3) 0.012(3) -0.007(3)
C32 0.109(5) 0.090(4) 0.100(4) 0.005(3) 0.011(4) -0.004(3)
C28 0.098(4) 0.083(3) 0.068(2) 0.006(2) 0.008(2) -0.007(3)
C35 0.132(7) 0.104(5) 0.138(7) -0.013(5) 0.019(6) -0.001(5)
O8 0.187(8) 0.233(10) 0.160(7) -0.096(7) 0.020(6) 0.007(7)
O7 0.145(5) 0.126(4) 0.199(7) -0.054(5) 0.064(5) -0.017(4)
O9 0.108(4) 0.172(6) 0.161(6) -0.077(5) 0.013(4) -0.014(4)

loop_
_atom_type_symbol
_atom_type_description
_atom_type_scat_dispersion_real
_atom_type_scat_dispersion_imag
_atom_type_scat_source
C C 0.0033 0.0016 'International Tables Vol C Tables 4.2.6.8 and 6.1.1.4'
H H 0.0000 0.0000 'International Tables Vol C Tables 4.2.6.8 and 6.1.1.4'
N N 0.0061 0.0033 'International Tables Vol C Tables 4.2.6.8 and 6.1.1.4'
O O 0.0106 0.0060 'International Tables Vol C Tables 4.2.6.8 and 6.1.1.4'
Zn Zn 0.2200 1.4330 'International Tables Vol C Tables 4.2.6.8 and 6.1.1.4'

loop_
_geom_angle_atom_site_label_1
_geom_angle_atom_site_label_2
_geom_angle_atom_site_label_3
_geom_angle
_geom_angle_site_symmetry_1
_geom_angle_site_symmetry_3
O5 Zn1 O1 126.75(16) 8_554 .
O5 Zn1 O3 108.9(2) 8_554 6_645
O5 Zn1 O9 107.4(3) 8_554 .
O1 Zn1 O3 105.6(2) . 6_645
O1 Zn1 O9 101.4(3) . .
O3 Zn1 O9 104.7(3) 6_645 .
C1 N1 C4 109.8(4) . .
C1 N1 C12 112.0(4) . .
C12 N1 C4 110.7(4) . .
C21 C26 C25 119.7(5) . .
C27 O5 Zn1 112.5(4) . 2_645
C10 C5 C4 119.6(4) . .
C6 C5 C10 119.9(5) . .
C6 C5 C4 120.4(4) . .
C11 O1 Zn1 108.2(4) . .
C19 O3 Zn1 128.7(5) . 4_564
C7 C8 C9 118.5(5) . .
C7 C8 C11 122.9(5) . .
C9 C8 C11 118.6(5) . .
C20 N2 C3 110.2(4) . .
C20 N2 C28 111.7(4) . .
C28 N2 C3 110.6(4) . .
C8 C7 C6 120.2(5) . .
C10 C9 C8 120.9(5) . .
C5 C10 C9 119.7(5) . .
C5 C6 C7 120.8(5) . .
C2 C3 N2 113.7(4) . .
C26 C21 C20 119.7(4) . .
C26 C21 C22 120.8(5) . .
C22 C21 C20 119.5(5) . .
C25 C24 C27 120.2(6) . .
C23 C24 C25 119.9(5) . .
C23 C24 C27 119.9(5) . .
C24 C25 C26 119.9(5) . .
N1 C4 C5 111.7(4) . .
C3 C2 C1 110.0(4) . .
C22 C23 C24 120.3(5) . .
C14 C13 C12 122.1(5) . .
C14 C13 C18 118.5(5) . .
C18 C13 C12 119.3(5) . .
O1 C11 C8 116.6(6) . .
O2 C11 O1 122.2(6) . .
O2 C11 C8 121.2(5) . .
C15 C14 C13 121.8(5) . .
N2 C20 C21 112.7(4) . .
N1 C1 C2 112.9(4) . .
C23 C22 C21 119.3(6) . .
O5 C27 C24 117.8(6) . .
O6 C27 O5 122.2(5) . .
O6 C27 C24 120.0(5) . .
C14 C15 C16 120.7(4) . .
C15 C16 C19 119.7(5) . .
C15 C16 C17 118.1(5) . .
C17 C16 C19 122.2(6) . .
N1 C12 C13 112.4(4) . .
C32 C31 C30 118.7(7) . .
O3 C19 C16 116.6(6) . .
O3 C19 O4 122.9(7) . .
O4 C19 C16 120.4(6) . .
C30 C29 C34 119.3(6) . .
C30 C29 C28 120.0(6) . .
C34 C29 C28 120.6(6) . .
C18 C17 C16 120.5(5) . .
C29 C30 C31 121.7(7) . .
C13 C18 C17 120.3(5) . .
C32 C33 C34 123.0(7) . .
C29 C34 C33 119.3(7) . .
C31 C32 C35 118.5(8) . .
C33 C32 C31 118.1(7) . .
C33 C32 C35 123.3(8) . .
C29 C28 N2 114.6(4) . .
O8 C35 C32 119.8(10) . .
O8 C35 O7 123.4(10) . .
O7 C35 C32 116.5(9) . .

loop_
_geom_bond_atom_site_label_1
_geom_bond_atom_site_label_2
_geom_bond_distance
_geom_bond_site_symmetry_2
Zn1 O5 1.942(4) 8_554
Zn1 O1 1.954(4) .
Zn1 O3 1.962(5) 6_645
Zn1 O9 1.967(6) .
N1 C4 1.473(6) .
N1 C1 1.460(6) .
N1 C12 1.468(7) .
C26 C21 1.380(8) .
C26 C25 1.390(7) .
O5 Zn1 1.942(4) 2_645
O5 C27 1.253(8) .
C5 C10 1.379(7) .
C5 C6 1.364(7) .
C5 C4 1.519(7) .
O1 C11 1.277(8) .
O3 Zn1 1.962(5) 4_564
O3 C19 1.227(9) .
C8 C7 1.364(8) .
C8 C9 1.410(8) .
C8 C11 1.489(8) .
O2 C11 1.250(8) .
N2 C3 1.511(6) .
N2 C20 1.494(6) .
N2 C28 1.502(7) .
C7 C6 1.406(8) .
C9 C10 1.386(8) .
C3 C2 1.507(7) .
O6 C27 1.233(8) .
C21 C20 1.527(7) .
C21 C22 1.389(7) .
C24 C25 1.389(7) .
C24 C23 1.387(9) .
C24 C27 1.497(7) .
C2 C1 1.532(6) .
C23 C22 1.385(8) .
C13 C14 1.380(7) .
C13 C12 1.497(8) .
C13 C18 1.391(9) .
C14 C15 1.364(8) .
C15 C16 1.395(8) .
C16 C19 1.488(10) .
C16 C17 1.400(7) .
C31 C30 1.432(10) .
C31 C32 1.403(11) .
C19 O4 1.240(9) .
C29 C30 1.342(9) .
C29 C34 1.381(9) .
C29 C28 1.491(8) .
C17 C18 1.392(9) .
C33 C34 1.401(11) .
C33 C32 1.346(11) .
C32 C35 1.506(12) .
C35 O8 1.209(13) .
C35 O7 1.238(12) .

loop_
_platon_squeeze_void_nr
_platon_squeeze_void_average_x
_platon_squeeze_void_average_y
_platon_squeeze_void_average_z
_platon_squeeze_void_volume
_platon_squeeze_void_count_electrons
_platon_squeeze_void_content
1 0.193 0.783 -0.008 4883 493 ' '

loop_
_twin_individual_id
_twin_individual_mass_fraction_refined
1 0.948(17)
2 0.052(17)
